data_7057297
loop_
_publ_author_name
'Song, Liubing'
'Ma, Xufeng'
'Xu, Sheng'
'Shi, Min'
'Zhang, Jun'

_publ_section_title
;
 Regiospecific and stereoselective synthesis of (E)- and
 (Z)-2-phosphino-1-alkenyl boronates via Cu-catalyzed hydroboration of
 alkynylphosphines
;
_journal_issue 11
_journal_name_full 'New Journal of Chemistry'
_journal_page_first 8342
_journal_paper_doi 10.1039/C8NJ00892B
_journal_volume 42
_journal_year 2018
_chemical_formula_moiety 'C26 H34 Au B Cl O2 P'
_chemical_formula_sum 'C26 H34 Au B Cl O2 P'
_chemical_formula_weight 652.73
_space_group_crystal_system triclinic
_space_group_IT_number 2
_space_group_name_Hall '-P 1'
_space_group_name_H-M_alt 'P -1'
_symmetry_space_group_name_Hall '-P 1'
_symmetry_space_group_name_H-M 'P -1'
_atom_sites_solution_hydrogens geom
_atom_sites_solution_primary dual
_audit_creation_date 2018-03-16
_audit_creation_method
;
Olex2 1.2
(compiled 2017.08.10 svn.r3458 for OlexSys, GUI svn.r5381)
;
_audit_update_record
;
2018-03-26 deposited with the CCDC.
2018-04-19 downloaded from the CCDC.
;
_cell_angle_alpha 88.786(3)
_cell_angle_beta 79.733(3)
_cell_angle_gamma 82.636(3)
_cell_formula_units_Z 6
_cell_length_a 11.9069(9)
_cell_length_b 15.0564(10)
_cell_length_c 22.5926(15)
_cell_measurement_reflns_used 7357
_cell_measurement_temperature 293(2)
_cell_measurement_theta_max 27.43
_cell_measurement_theta_min 2.39
_cell_volume 3952.6(5)
_computing_cell_refinement SAINT
_computing_data_collection 'APEX3 BRUKER'
_computing_data_reduction SADABS
_computing_molecular_graphics SHELXLE
_computing_publication_material SHELXTL,BRUKER,2017
_computing_structure_refinement 'XL (Sheldrick, 2008)'
_computing_structure_solution 'ShelXT (Sheldrick, 2015)'
_diffrn_ambient_temperature 293.15
_diffrn_measured_fraction_theta_full 0.997
_diffrn_measured_fraction_theta_max 0.996
_diffrn_measurement_device_type 'BRUKER D8 VENTURE PHOTON II'
_diffrn_measurement_method '\f and \w scans'
_diffrn_radiation_type MoK\a
_diffrn_radiation_wavelength 0.71073
_diffrn_reflns_av_R_equivalents 0.0566
_diffrn_reflns_av_unetI/netI 0.0516
_diffrn_reflns_Laue_measured_fraction_full 0.997
_diffrn_reflns_Laue_measured_fraction_max 0.996
_diffrn_reflns_limit_h_max 14
_diffrn_reflns_limit_h_min -14
_diffrn_reflns_limit_k_max 18
_diffrn_reflns_limit_k_min -18
_diffrn_reflns_limit_l_max 28
_diffrn_reflns_limit_l_min -28
_diffrn_reflns_number 62240
_diffrn_reflns_point_group_measured_fraction_full 0.997
_diffrn_reflns_point_group_measured_fraction_max 0.996
_diffrn_reflns_theta_full 25.242
_diffrn_reflns_theta_max 26.372
_diffrn_reflns_theta_min 1.642
_diffrn_standards_number 0
_exptl_absorpt_coefficient_mu 5.765
_exptl_absorpt_correction_T_max 0.7456
_exptl_absorpt_correction_T_min 0.2991
_exptl_absorpt_correction_type multi-scan
_exptl_absorpt_process_details
;
 SADABS 2016/2: Krause, L., Herbst-Irmer, R., Sheldrick G.M. & Stalke D.,
 J. Appl. Cryst. 48 (2015) 3-10
;
_exptl_crystal_colour 'clear yellowish yellow'
_exptl_crystal_colour_lustre clear
_exptl_crystal_colour_modifier yellowish
_exptl_crystal_colour_primary yellow
_exptl_crystal_density_diffrn 1.645
_exptl_crystal_description block
_exptl_crystal_F_000 1932
_exptl_crystal_size_max 0.5
_exptl_crystal_size_mid 0.4
_exptl_crystal_size_min 0.2
_refine_diff_density_max 1.152
_refine_diff_density_min -2.567
_refine_diff_density_rms 0.170
_refine_ls_extinction_method none
_refine_ls_goodness_of_fit_ref 0.959
_refine_ls_hydrogen_treatment constr
_refine_ls_matrix_type full
_refine_ls_number_parameters 919
_refine_ls_number_reflns 16112
_refine_ls_number_restraints 102
_refine_ls_restrained_S_all 0.964
_refine_ls_R_factor_all 0.0417
_refine_ls_R_factor_gt 0.0339
_refine_ls_shift/su_max 0.004
_refine_ls_shift/su_mean 0.000
_refine_ls_structure_factor_coef Fsqd
_refine_ls_weighting_details 'w=1/[\s^2^(Fo^2^)+(0.0200P)^2^+15.0000P] where P=(Fo^2^+2Fc^2^)/3'
_refine_ls_weighting_scheme calc
_refine_ls_wR_factor_gt 0.0778
_refine_ls_wR_factor_ref 0.0826
_reflns_Friedel_coverage 0.000
_reflns_number_gt 13903
_reflns_number_total 16112
_reflns_threshold_expression 'I > 2\s(I)'
_cod_data_source_file c8nj00892b2.cif
_cod_data_source_block mo_20170612hl2_0m
_cod_depositor_comments 'Adding full bibliography for 7057297--7057299.cif.'
_cod_database_code 7057297
_shelx_shelxl_version_number 2017/1
_shelx_space_group_comment
;
The symmetry employed for this shelxl refinement is uniquely defined
by the following loop, which should always be used as a source of
symmetry information in preference to the above space-group names.
They are only intended as comments.
;
_shelx_estimated_absorpt_t_max 0.392
_shelx_estimated_absorpt_t_min 0.161
_olex2_refinement_description
;
1. Others
 Fixed Uiso: H2(0.033) H3(0.046) H4(0.048) H5(0.044) H6(0.034) H8(0.028)
 H9(0.035) H10(0.037) H11(0.038) H12(0.03) H13(0.022) H15(0.021) H16A(0.028)
 H16B(0.028) H17A(0.03) H17B(0.03) H18A(0.034) H18B(0.034) H19A(0.04)
 H19B(0.04) H20A(0.033) H20B(0.033) H22A(0.085) H22B(0.085) H22C(0.085)
 H23A(0.083) H23B(0.083) H23C(0.083) H25A(0.077) H25B(0.077) H25C(0.077)
 H26A(0.1) H26B(0.1) H26C(0.1) H2(0.036) H3(0.043) H4(0.04) H5(0.04) H6(0.031)
 H8(0.025) H9(0.032) H10(0.037) H11(0.038) H12(0.033) H13(0.022) H15(0.02)
 H16A(0.029) H16B(0.029) H17A(0.038) H17B(0.038) H18A(0.04) H18B(0.04)
 H19A(0.032) H19B(0.032) H20A(0.026) H20B(0.026) H22A(0.086) H22B(0.086)
 H22C(0.086) H23A(0.09) H23B(0.09) H23C(0.09) H25A(0.071) H25B(0.071)
 H25C(0.071) H26A(0.085) H26B(0.085) H26C(0.085) H2(0.038) H3(0.046) H4(0.042)
 H5(0.062) H6(0.054) H8(0.031) H9(0.038) H10(0.041) H11(0.04) H12(0.031)
 H13(0.021) H15(0.021) H16A(0.025) H16B(0.025) H17A(0.035) H17B(0.035)
 H18A(0.041) H18B(0.041) H19A(0.035) H19B(0.035) H20A(0.029) H20B(0.029)
 H25A(0.1) H25B(0.1) H25C(0.1) H26A(0.101) H26B(0.101) H26C(0.101) H25D(0.12)
 H25E(0.12) H25F(0.12) H26D(0.108) H26E(0.108) H26F(0.108) H23A(0.107)
 H23B(0.107) H23C(0.107) H24A(0.077) H24B(0.077) H24C(0.077) H23D(0.101)
 H23E(0.101) H23F(0.101) H24D(0.103) H24E(0.103) H24F(0.103)
 Fixed X: H2(0.766745) H3(0.839435) H4(0.925197) H5(0.945364) H6(0.868655)
 H8(0.685306) H9(0.733591) H10(0.849548) H11(0.91917) H12(0.875027)
 H13(0.568017) H15(0.591192) H16A(0.40313) H16B(0.532165) H17A(0.462517)
 H17B(0.358358) H18A(0.532832) H18B(0.404076) H19A(0.438686) H19B(0.34382)
 H20A(0.473481) H20B(0.577025) H22A(0.014797) H22B(0.097525) H22C(0.05832)
 H23A(0.21984) H23B(0.091561) H23C(0.130155) H25A(0.255393) H25B(0.251472)
 H25C(0.137472) H26A(0.245297) H26B(0.209918) H26C(0.119232) H2(0.650452)
 H3(0.586637) H4(0.480047) H5(0.434928) H6(0.495774) H8(0.474481) H9(0.417371)
 H10(0.493529) H11(0.627175) H12(0.682334) H13(0.813008) H15(0.754121)
 H16A(0.986872) H16B(0.888487) H17A(0.925676) H17B(0.797988) H18A(0.876605)
 H18B(0.979212) H19A(0.845272) H19B(0.746334) H20A(0.804448) H20B(0.933076)
 H22A(1.119229) H22B(1.097491) H22C(1.223613) H23A(1.205535) H23B(1.193588)
 H23C(1.298884) H25A(1.314289) H25B(1.196176) H25C(1.269423) H26A(1.216799)
 H26B(1.330288) H26C(1.258223) H2(-0.216054) H3(-0.292124) H4(-0.242575) H5(-
 0.12601) H6(-0.050523) H8(-0.024836) H9(-0.084062) H10(-0.191819) H11(-
 0.245921) H12(-0.190621) H13(0.115522) H15(0.080749) H16A(0.129671)
 H16B(0.259862) H17A(0.181226) H17B(0.082036) H18A(0.220813) H18B(0.317437)
 H19A(0.264093) H19B(0.134898) H20A(0.214587) H20B(0.314955) H25A(0.594618)
 H25B(0.667236) H25C(0.620909) H26A(0.501679) H26B(0.57457) H26C(0.439967)
 H25D(0.503816) H25E(0.627685) H25F(0.557399) H26D(0.659153) H26E(0.561728)
 H26F(0.601315) H23A(0.469726) H23B(0.464616) H23C(0.580253) H24A(0.46884)
 H24B(0.48445) H24C(0.586056) H23D(0.524803) H23E(0.484659) H23F(0.60163)
 H24D(0.541824) H24E(0.418117) H24F(0.433419)
 Fixed Y: H2(0.436322) H3(0.55567) H4(0.538818) H5(0.401678) H6(0.281662)
 H8(0.192578) H9(0.058729) H10(-0.057894) H11(-0.040088) H12(0.095026)
 H13(0.346602) H15(0.156611) H16A(0.099584) H16B(0.080569) H17A(0.226957)
 H17B(0.193793) H18A(0.080501) H18B(0.099619) H19A(-0.04109) H19B(0.022524)
 H20A(-0.046448) H20B(-0.012706) H22A(0.3585) H22B(0.366062) H22C(0.273314)
 H23A(0.233515) H23B(0.278293) H23C(0.194549) H25A(0.368472) H25B(0.470511)
 H25C(0.426085) H26A(0.523134) H26B(0.46471) H26C(0.499054) H2(0.778807)
 H3(0.910078) H4(1.027594) H5(1.014449) H6(0.882851) H8(0.594776) H9(0.467097)
 H10(0.415409) H11(0.490954) H12(0.618883) H13(0.645921) H15(0.837263)
 H16A(0.820585) H16B(0.77851) H17A(0.91111) H17B(0.920268) H18A(1.049686)
 H18B(0.992833) H19A(1.051952) H19B(1.010566) H20A(0.919492) H20B(0.910511)
 H22A(0.543878) H22B(0.646416) H22C(0.597525) H23A(0.553758) H23B(0.489701)
 H23C(0.544196) H25A(0.718851) H25B(0.768642) H25C(0.814274) H26A(0.692677)
 H26B(0.690234) H26C(0.782255) H2(0.723488) H3(0.609858) H4(0.462036)
 H5(0.429189) H6(0.542041) H8(0.803809) H9(0.938715) H10(1.053765)
 H11(1.029286) H12(0.89333) H13(0.649538) H15(0.834537) H16A(0.917784)
 H16B(0.903826) H17A(1.045984) H17B(1.006305) H18A(1.037383) H18B(0.978239)
 H19A(0.896189) H19B(0.910827) H20A(0.767221) H20B(0.806145) H25A(0.716015)
 H25B(0.677511) H25C(0.779784) H26A(0.803569) H26B(0.713547) H26C(0.723725)
 H25D(0.645758) H25E(0.648357) H25F(0.736048) H26D(0.716994) H26E(0.78014)
 H26F(0.803913) H23A(0.602464) H23B(0.508593) H23C(0.550828) H24A(0.493553)
 H24B(0.570818) H24C(0.533372) H23D(0.496564) H23E(0.48089) H23F(0.518355)
 H24D(0.616175) H24E(0.587372) H24F(0.688302)
 Fixed Z: H2(0.815844) H3(0.762936) H4(0.663517) H5(0.617087) H6(0.668391)
 H8(0.680568) H9(0.627806) H10(0.664338) H11(0.751301) H12(0.803265)
 H13(0.763143) H15(0.851028) H16A(0.807434) H16B(0.775513) H17A(0.931098)
 H17B(0.907958) H18A(0.953363) H18B(0.985794) H19A(0.936631) H19B(0.910945)
 H20A(0.830589) H20B(0.854035) H22A(0.829425) H22B(0.875345) H22C(0.864061)
 H23A(0.719437) H23B(0.731957) H23C(0.769305) H25A(0.679306) H25B(0.69318)
 H25C(0.703544) H26A(0.79023) H26B(0.847126) H26C(0.806666) H2(0.660875)
 H3(0.716049) H4(0.675556) H5(0.581663) H6(0.526764) H8(0.531035) H9(0.580418)
 H10(0.663678) H11(0.697263) H12(0.649747) H13(0.562691) H15(0.480538)
 H16A(0.421051) H16B(0.39814) H17A(0.345172) H17B(0.379587) H18A(0.395807)
 H18B(0.419712) H19A(0.50252) H19B(0.479595) H20A(0.555789) H20B(0.522887)
 H22A(0.614727) H22B(0.629985) H22C(0.615004) H23A(0.460931) H23B(0.516697)
 H23C(0.502384) H25A(0.570697) H25B(0.602913) H25C(0.548961) H26A(0.43133)
 H26B(0.457753) H26C(0.447781) H2(0.996702) H3(1.05504) H4(1.0249) H5(0.933181)
 H6(0.87413) H8(0.99257) H9(1.042493) H10(0.998825) H11(0.908021) H12(0.858822)
 H13(0.909782) H15(0.81824) H16A(0.89319) H16B(0.862762) H17A(0.837203)
 H17B(0.813321) H18A(0.731018) H18B(0.758305) H19A(0.683677) H19B(0.715863)
 H20A(0.739408) H20B(0.762635) H25A(0.788083) H25B(0.83642) H25C(0.836455)
 H26A(0.932821) H26B(0.946264) H26C(0.962765) H25D(0.783374) H25E(0.797339)
 H25F(0.777982) H26D(0.886473) H26E(0.926821) H26F(0.859047) H23A(0.785388)
 H23B(0.816417) H23C(0.804796) H24A(0.920656) H24B(0.962749) H24C(0.91192)
 H23D(0.835435) H23E(0.904369) H23F(0.881487) H24D(0.96039) H24E(0.976835)
 H24F(0.964244)
;
_olex2_submission_special_instructions 'No special instructions were received'

loop_
_space_group_symop_operation_xyz
'x, y, z'
'-x, -y, -z'

loop_
_atom_site_label
_atom_site_type_symbol
_atom_site_fract_x
_atom_site_fract_y
_atom_site_fract_z
_atom_site_U_iso_or_equiv
_atom_site_adp_type
_atom_site_occupancy
_atom_site_site_symmetry_order
_atom_site_calc_flag
_atom_site_refinement_flags_posn
_atom_site_refinement_flags_adp
_atom_site_refinement_flags_occupancy
_atom_site_disorder_assembly
_atom_site_disorder_group
P1_1 P 0.73398(9) 0.26087(7) 0.78978(5) 0.0168(2) Uani 1 1 d . . . . .
Au1_1 Au 0.77062(2) 0.25218(2) 0.88309(2) 0.01961(5) Uani 1 1 d . . . . .
B1_1 B 0.3728(4) 0.2947(4) 0.7996(2) 0.0217(10) Uani 1 1 d . . . . .
O1_1 O 0.3561(3) 0.3705(2) 0.76781(17) 0.0323(8) Uani 1 1 d . . . . .
C2_1 C 0.8005(4) 0.4294(3) 0.7755(2) 0.0277(10) Uani 1 1 d . . . . .
H2_1 H 0.766745 0.436322 0.815844 0.033 Uiso 1 1 calc R U . . .
O2_1 O 0.2745(3) 0.2606(3) 0.82103(19) 0.0467(11) Uani 1 1 d . . . . .
C3_1 C 0.8449(4) 0.5007(3) 0.7440(3) 0.0387(13) Uani 1 1 d . . . . .
H3_1 H 0.839435 0.555670 0.762936 0.046 Uiso 1 1 calc R U . . .
C4_1 C 0.8970(4) 0.4904(3) 0.6847(3) 0.0397(14) Uani 1 1 d . . . . .
H4_1 H 0.925197 0.538818 0.663517 0.048 Uiso 1 1 calc R U . . .
C5_1 C 0.9076(4) 0.4088(4) 0.6567(3) 0.0367(13) Uani 1 1 d . . . . .
H5_1 H 0.945364 0.401678 0.617087 0.044 Uiso 1 1 calc R U . . .
C6_1 C 0.8619(4) 0.3366(3) 0.6876(2) 0.0286(10) Uani 1 1 d . . . . .
H6_1 H 0.868655 0.281662 0.668391 0.034 Uiso 1 1 calc R U . . .
C7_1 C 0.7753(3) 0.1580(3) 0.7472(2) 0.0191(9) Uani 1 1 d . . . . .
C8_1 C 0.7329(4) 0.1462(3) 0.6947(2) 0.0233(10) Uani 1 1 d . . . . .
H8_1 H 0.685306 0.192578 0.680568 0.028 Uiso 1 1 calc R U . . .
C9_1 C 0.7612(4) 0.0659(3) 0.6632(2) 0.0295(11) Uani 1 1 d . . . . .
H9_1 H 0.733591 0.058729 0.627806 0.035 Uiso 1 1 calc R U . . .
C10_1 C 0.8310(4) -0.0038(3) 0.6850(2) 0.0306(11) Uani 1 1 d . . . . .
H10_1 H 0.849548 -0.057894 0.664338 0.037 Uiso 1 1 calc R U . . .
C11_1 C 0.8727(4) 0.0069(3) 0.7370(2) 0.0319(11) Uani 1 1 d . . . . .
H11_1 H 0.919170 -0.040088 0.751301 0.038 Uiso 1 1 calc R U . . .
C12_1 C 0.8459(4) 0.0879(3) 0.7684(2) 0.0249(10) Uani 1 1 d . . . . .
H12_1 H 0.875027 0.095026 0.803265 0.030 Uiso 1 1 calc R U . . .
C13_1 C 0.5846(3) 0.2953(3) 0.78529(19) 0.0183(9) Uani 1 1 d . . . . .
H13_1 H 0.568017 0.346602 0.763143 0.022 Uiso 1 1 calc R U . . .
C14_1 C 0.4961(3) 0.2536(3) 0.81104(19) 0.0169(8) Uani 1 1 d . . . . .
C15_1 C 0.5101(3) 0.1686(3) 0.84698(19) 0.0174(9) Uani 1 1 d . . . . .
H15_1 H 0.591192 0.156611 0.851028 0.021 Uiso 1 1 calc R U . . .
C16_1 C 0.4818(4) 0.0882(3) 0.8143(2) 0.0230(10) Uani 1 1 d . . . . .
H16A_1 H 0.403130 0.099584 0.807434 0.028 Uiso 1 1 calc R U . . .
H16B_1 H 0.532165 0.080569 0.775513 0.028 Uiso 1 1 calc R U . . .
C17_1 C 0.4390(4) 0.1785(3) 0.9105(2) 0.0251(10) Uani 1 1 d . . . . .
H17A_1 H 0.462517 0.226957 0.931098 0.030 Uiso 1 1 calc R U . . .
H17B_1 H 0.358358 0.193793 0.907958 0.030 Uiso 1 1 calc R U . . .
C18_1 C 0.4540(4) 0.0923(3) 0.9468(2) 0.0286(11) Uani 1 1 d . . . . .
H18A_1 H 0.532832 0.080501 0.953363 0.034 Uiso 1 1 calc R U . . .
H18B_1 H 0.404076 0.099619 0.985794 0.034 Uiso 1 1 calc R U . . .
C19_1 C 0.4248(5) 0.0133(3) 0.9138(2) 0.0333(12) Uani 1 1 d . . . . .
H19A_1 H 0.438686 -0.041090 0.936631 0.040 Uiso 1 1 calc R U . . .
H19B_1 H 0.343820 0.022524 0.910945 0.040 Uiso 1 1 calc R U . . .
C20_1 C 0.4966(4) 0.0024(3) 0.8510(2) 0.0279(10) Uani 1 1 d . . . . .
H20A_1 H 0.473481 -0.046448 0.830589 0.033 Uiso 1 1 calc R U . . .
H20B_1 H 0.577025 -0.012706 0.854035 0.033 Uiso 1 1 calc R U . . .
C21_1 C 0.1814(4) 0.3089(4) 0.7957(2) 0.0298(11) Uani 1 1 d . . . . .
C22_1 C 0.0786(5) 0.3285(5) 0.8457(3) 0.0570(18) Uani 1 1 d . . . . .
H22A_1 H 0.014797 0.358500 0.829425 0.085 Uiso 1 1 calc R U . . .
H22B_1 H 0.097525 0.366062 0.875345 0.085 Uiso 1 1 calc R U . . .
H22C_1 H 0.058320 0.273314 0.864061 0.085 Uiso 1 1 calc R U . . .
C23_1 C 0.1532(6) 0.2484(4) 0.7500(3) 0.0552(17) Uani 1 1 d . . . . .
H23A_1 H 0.219840 0.233515 0.719437 0.083 Uiso 1 1 calc R U . . .
H23B_1 H 0.091561 0.278293 0.731957 0.083 Uiso 1 1 calc R U . . .
H23C_1 H 0.130155 0.194549 0.769305 0.083 Uiso 1 1 calc R U . . .
C24_1 C 0.2331(4) 0.3944(3) 0.7690(2) 0.0305(11) Uani 1 1 d . . . . .
C25_1 C 0.2180(5) 0.4169(5) 0.7055(3) 0.0511(17) Uani 1 1 d . . . . .
H25A_1 H 0.255393 0.368472 0.679306 0.077 Uiso 1 1 calc R U . . .
H25B_1 H 0.251472 0.470511 0.693180 0.077 Uiso 1 1 calc R U . . .
H25C_1 H 0.137472 0.426085 0.703544 0.077 Uiso 1 1 calc R U . . .
C26_1 C 0.1988(6) 0.4779(4) 0.8067(4) 0.067(2) Uani 1 1 d . . . . .
H26A_1 H 0.245297 0.523134 0.790230 0.100 Uiso 1 1 calc R U . . .
H26B_1 H 0.209918 0.464710 0.847126 0.100 Uiso 1 1 calc R U . . .
H26C_1 H 0.119232 0.499054 0.806666 0.100 Uiso 1 1 calc R U . . .
C1_1 C 0.8062(3) 0.3471(3) 0.7469(2) 0.0214(9) Uani 1 1 d . . . . .
Cl1_1 Cl 0.80827(12) 0.24701(9) 0.97843(6) 0.0357(3) Uani 1 1 d . . . . .
C1_2 C 0.5792(3) 0.8173(3) 0.5885(2) 0.0188(9) Uani 1 1 d . . . . .
P1_2 P 0.63376(9) 0.71702(7) 0.54314(5) 0.0169(2) Uani 1 1 d . . . . .
Au1_2 Au 0.58556(2) 0.73750(2) 0.45201(2) 0.01799(5) Uani 1 1 d . . . . .
O1_2 O 1.0315(3) 0.6296(2) 0.5313(2) 0.0453(11) Uani 1 1 d . . . . .
B1_2 B 0.9938(4) 0.7166(3) 0.5238(2) 0.0226(11) Uani 1 1 d . . . . .
Cl1_2 Cl 0.53740(11) 0.77326(8) 0.36039(5) 0.0316(3) Uani 1 1 d . . . . .
C2_2 C 0.6066(4) 0.8258(3) 0.6449(2) 0.0301(11) Uani 1 1 d . . . . .
H2_2 H 0.650452 0.778807 0.660875 0.036 Uiso 1 1 calc R U . . .
O2_2 O 1.0759(3) 0.7707(2) 0.52180(16) 0.0308(8) Uani 1 1 d . . . . .
C3_2 C 0.5688(5) 0.9047(3) 0.6779(2) 0.0362(12) Uani 1 1 d . . . . .
H3_2 H 0.586637 0.910078 0.716049 0.043 Uiso 1 1 calc R U . . .
C4_2 C 0.5049(4) 0.9749(3) 0.6537(2) 0.0336(12) Uani 1 1 d . . . . .
H4_2 H 0.480047 1.027594 0.675556 0.040 Uiso 1 1 calc R U . . .
C5_2 C 0.4779(4) 0.9670(3) 0.5977(2) 0.0336(12) Uani 1 1 d . . . . .
H5_2 H 0.434928 1.014449 0.581663 0.040 Uiso 1 1 calc R U . . .
C6_2 C 0.5145(4) 0.8881(3) 0.5647(2) 0.0257(10) Uani 1 1 d . . . . .
H6_2 H 0.495774 0.882851 0.526764 0.031 Uiso 1 1 calc R U . . .
C7_2 C 0.5837(4) 0.6211(3) 0.5848(2) 0.0193(9) Uani 1 1 d . . . . .
C8_2 C 0.5050(4) 0.5745(3) 0.5647(2) 0.0206(9) Uani 1 1 d . . . . .
H8_2 H 0.474481 0.594776 0.531035 0.025 Uiso 1 1 calc R U . . .
C9_2 C 0.4708(4) 0.4975(3) 0.5942(2) 0.0270(10) Uani 1 1 d . . . . .
H9_2 H 0.417371 0.467097 0.580418 0.032 Uiso 1 1 calc R U . . .
C10_2 C 0.5163(4) 0.4666(3) 0.6438(2) 0.0308(11) Uani 1 1 d . . . . .
H10_2 H 0.493529 0.415409 0.663678 0.037 Uiso 1 1 calc R U . . .
C11_2 C 0.5958(4) 0.5122(3) 0.6640(2) 0.0319(11) Uani 1 1 d . . . . .
H11_2 H 0.627175 0.490954 0.697263 0.038 Uiso 1 1 calc R U . . .
C12_2 C 0.6292(4) 0.5886(3) 0.6354(2) 0.0274(10) Uani 1 1 d . . . . .
H12_2 H 0.682334 0.618883 0.649747 0.033 Uiso 1 1 calc R U . . .
C13_2 C 0.7865(3) 0.6970(3) 0.5429(2) 0.0187(9) Uani 1 1 d . . . . .
H13_2 H 0.813008 0.645921 0.562691 0.022 Uiso 1 1 calc R U . . .
C14_2 C 0.8658(3) 0.7484(3) 0.51694(19) 0.0173(9) Uani 1 1 d . . . . .
C15_2 C 0.8358(3) 0.8328(3) 0.48339(19) 0.0168(8) Uani 1 1 d . . . . .
H15_2 H 0.754121 0.837263 0.480538 0.020 Uiso 1 1 calc R U . . .
C16_2 C 0.9054(4) 0.8292(3) 0.4193(2) 0.0241(10) Uani 1 1 d . . . . .
H16A_2 H 0.986872 0.820585 0.421051 0.029 Uiso 1 1 calc R U . . .
H16B_2 H 0.888487 0.778510 0.398140 0.029 Uiso 1 1 calc R U . . .
C17_2 C 0.8777(4) 0.9145(3) 0.3848(2) 0.0318(11) Uani 1 1 d . . . . .
H17A_2 H 0.925676 0.911110 0.345172 0.038 Uiso 1 1 calc R U . . .
H17B_2 H 0.797988 0.920268 0.379587 0.038 Uiso 1 1 calc R U . . .
C18_2 C 0.8981(5) 0.9960(3) 0.4178(2) 0.0335(12) Uani 1 1 d . . . . .
H18A_2 H 0.876605 1.049686 0.395807 0.040 Uiso 1 1 calc R U . . .
H18B_2 H 0.979212 0.992833 0.419712 0.040 Uiso 1 1 calc R U . . .
C19_2 C 0.8277(4) 1.0012(3) 0.4816(2) 0.0268(10) Uani 1 1 d . . . . .
H19A_2 H 0.845272 1.051952 0.502520 0.032 Uiso 1 1 calc R U . . .
H19B_2 H 0.746334 1.010566 0.479595 0.032 Uiso 1 1 calc R U . . .
C20_2 C 0.8540(4) 0.9159(3) 0.5166(2) 0.0219(9) Uani 1 1 d . . . . .
H20A_2 H 0.804448 0.919492 0.555789 0.026 Uiso 1 1 calc R U . . .
H20B_2 H 0.933076 0.910511 0.522887 0.026 Uiso 1 1 calc R U . . .
C21_2 C 1.1506(4) 0.6219(3) 0.5405(3) 0.0311(11) Uani 1 1 d . . . . .
C22_2 C 1.1474(5) 0.6005(5) 0.6060(3) 0.0573(19) Uani 1 1 d . . . . .
H22A_2 H 1.119229 0.543878 0.614727 0.086 Uiso 1 1 calc R U . . .
H22B_2 H 1.097491 0.646416 0.629985 0.086 Uiso 1 1 calc R U . . .
H22C_2 H 1.223613 0.597525 0.615004 0.086 Uiso 1 1 calc R U . . .
C23_2 C 1.2184(5) 0.5454(4) 0.5015(3) 0.0600(19) Uani 1 1 d . . . . .
H23A_2 H 1.205535 0.553758 0.460931 0.090 Uiso 1 1 calc R U . . .
H23B_2 H 1.193588 0.489701 0.516697 0.090 Uiso 1 1 calc R U . . .
H23C_2 H 1.298884 0.544196 0.502384 0.090 Uiso 1 1 calc R U . . .
C24_2 C 1.1862(4) 0.7161(3) 0.5215(2) 0.0271(10) Uani 1 1 d . . . . .
C25_2 C 1.2471(5) 0.7583(4) 0.5650(3) 0.0472(16) Uani 1 1 d . . . . .
H25A_2 H 1.314289 0.718851 0.570697 0.071 Uiso 1 1 calc R U . . .
H25B_2 H 1.196176 0.768642 0.602913 0.071 Uiso 1 1 calc R U . . .
H25C_2 H 1.269423 0.814274 0.548961 0.071 Uiso 1 1 calc R U . . .
C26_2 C 1.2540(5) 0.7207(5) 0.4589(3) 0.0568(18) Uani 1 1 d . . . . .
H26A_2 H 1.216799 0.692677 0.431330 0.085 Uiso 1 1 calc R U . . .
H26B_2 H 1.330288 0.690234 0.457753 0.085 Uiso 1 1 calc R U . . .
H26C_2 H 1.258223 0.782255 0.447781 0.085 Uiso 1 1 calc R U . . .
P1_3 P -0.05466(9) 0.72822(7) 0.88243(5) 0.0166(2) Uani 1 1 d . . . . .
O1_3 O 0.3388(2) 0.6243(2) 0.88787(15) 0.0243(7) Uani 1 1 d . . . . .
B1_3 B 0.3079(4) 0.7090(3) 0.8691(2) 0.0197(10) Uani 1 1 d . . . . .
Au1_3 Au -0.08918(2) 0.73194(2) 0.78821(2) 0.01898(5) Uani 1 1 d . . . . .
Cl1_3 Cl -0.12340(12) 0.73942(9) 0.69188(6) 0.0363(3) Uani 1 1 d . . . . .
C2_3 C -0.1968(4) 0.6643(3) 0.9838(2) 0.0319(11) Uani 1 1 d . . . . .
H2_3 H -0.216054 0.723488 0.996702 0.038 Uiso 1 1 calc R U . . .
O2_3 O 0.3966(3) 0.7583(2) 0.85681(17) 0.0337(8) Uani 1 1 d . . . . .
C3_3 C -0.2423(4) 0.5960(4) 1.0189(2) 0.0381(13) Uani 1 1 d . . . . .
H3_3 H -0.292124 0.609858 1.055040 0.046 Uiso 1 1 calc R U . . .
C4_3 C -0.2141(4) 0.5077(3) 1.0007(2) 0.0349(12) Uani 1 1 d . . . . .
H4_3 H -0.242575 0.462036 1.024900 0.042 Uiso 1 1 calc R U . . .
C5_3 C -0.1436(5) 0.4883(4) 0.9464(3) 0.0519(17) Uani 1 1 d . . . . .
H5_3 H -0.126010 0.429189 0.933181 0.062 Uiso 1 1 calc R U . . .
C6_3 C -0.0981(5) 0.5561(3) 0.9109(3) 0.0446(15) Uani 1 1 d . . . . .
H6_3 H -0.050523 0.542041 0.874130 0.054 Uiso 1 1 calc R U . . .
C7_3 C -0.1021(3) 0.8343(3) 0.9208(2) 0.0197(9) Uani 1 1 d . . . . .
C8_3 C -0.0700(4) 0.8489(3) 0.9757(2) 0.0262(10) Uani 1 1 d . . . . .
H8_3 H -0.024836 0.803809 0.992570 0.031 Uiso 1 1 calc R U . . .
C9_3 C -0.1045(4) 0.9300(3) 1.0054(2) 0.0319(11) Uani 1 1 d . . . . .
H9_3 H -0.084062 0.938715 1.042493 0.038 Uiso 1 1 calc R U . . .
C10_3 C -0.1699(4) 0.9987(3) 0.9796(2) 0.0338(12) Uani 1 1 d . . . . .
H10_3 H -0.191819 1.053765 0.998825 0.041 Uiso 1 1 calc R U . . .
C11_3 C -0.2016(4) 0.9839(3) 0.9251(2) 0.0334(12) Uani 1 1 d . . . . .
H11_3 H -0.245921 1.029286 0.908021 0.040 Uiso 1 1 calc R U . . .
C12_3 C -0.1685(4) 0.9023(3) 0.8955(2) 0.0257(10) Uani 1 1 d . . . . .
H12_3 H -0.190621 0.893330 0.858822 0.031 Uiso 1 1 calc R U . . .
C13_3 C 0.0959(3) 0.6994(3) 0.88697(19) 0.0172(8) Uani 1 1 d . . . . .
H13_3 H 0.115522 0.649538 0.909782 0.021 Uiso 1 1 calc R U . . .
C14_3 C 0.1812(3) 0.7442(3) 0.86001(19) 0.0175(9) Uani 1 1 d . . . . .
C15_3 C 0.1617(3) 0.8271(3) 0.82281(19) 0.0177(9) Uani 1 1 d . . . . .
H15_3 H 0.080749 0.834537 0.818240 0.021 Uiso 1 1 calc R U . . .
C16_3 C 0.1818(4) 0.9110(3) 0.8549(2) 0.0209(9) Uani 1 1 d . . . . .
H16A_3 H 0.129671 0.917784 0.893190 0.025 Uiso 1 1 calc R U . . .
H16B_3 H 0.259862 0.903826 0.862762 0.025 Uiso 1 1 calc R U . . .
C17_3 C 0.1625(4) 0.9949(3) 0.8171(2) 0.0290(11) Uani 1 1 d . . . . .
H17A_3 H 0.181226 1.045984 0.837203 0.035 Uiso 1 1 calc R U . . .
H17B_3 H 0.082036 1.006305 0.813321 0.035 Uiso 1 1 calc R U . . .
C18_3 C 0.2369(5) 0.9842(3) 0.7546(2) 0.0341(12) Uani 1 1 d . . . . .
H18A_3 H 0.220813 1.037383 0.731018 0.041 Uiso 1 1 calc R U . . .
H18B_3 H 0.317437 0.978239 0.758305 0.041 Uiso 1 1 calc R U . . .
C19_3 C 0.2138(4) 0.9026(3) 0.7226(2) 0.0291(11) Uani 1 1 d . . . . .
H19A_3 H 0.264093 0.896189 0.683677 0.035 Uiso 1 1 calc R U . . .
H19B_3 H 0.134898 0.910827 0.715863 0.035 Uiso 1 1 calc R U . . .
C20_3 C 0.2341(4) 0.8178(3) 0.7596(2) 0.0245(10) Uani 1 1 d . . . . .
H20A_3 H 0.214587 0.767221 0.739408 0.029 Uiso 1 1 calc R U . . .
H20B_3 H 0.314955 0.806145 0.762635 0.029 Uiso 1 1 calc R U . . .
C22_3 C 0.4982(4) 0.7030(4) 0.8696(3) 0.0395(13) Uani 1 1 d D U . . .
C25A_3 C 0.6045(7) 0.7206(8) 0.8291(6) 0.067(4) Uani 0.656(13) 1 d D U P A 1
H25A_3 H 0.594618 0.716015 0.788083 0.100 Uiso 0.656(13) 1 calc R U P A 1
H25B_3 H 0.667236 0.677511 0.836420 0.100 Uiso 0.656(13) 1 calc R U P A 1
H25C_3 H 0.620909 0.779784 0.836455 0.100 Uiso 0.656(13) 1 calc R U P A 1
C26A_3 C 0.5042(9) 0.7396(8) 0.9343(5) 0.067(4) Uani 0.656(13) 1 d D U P A 1
H26A_3 H 0.501679 0.803569 0.932821 0.101 Uiso 0.656(13) 1 calc R U P A 1
H26B_3 H 0.574570 0.713547 0.946264 0.101 Uiso 0.656(13) 1 calc R U P A 1
H26C_3 H 0.439967 0.723725 0.962765 0.101 Uiso 0.656(13) 1 calc R U P A 1
C25B_3 C 0.5522(18) 0.6811(16) 0.8000(7) 0.080(8) Uani 0.344(13) 1 d D U P A 2
H25D_3 H 0.503816 0.645758 0.783374 0.120 Uiso 0.344(13) 1 calc R U P A 2
H25E_3 H 0.627685 0.648357 0.797339 0.120 Uiso 0.344(13) 1 calc R U P A 2
H25F_3 H 0.557399 0.736048 0.777982 0.120 Uiso 0.344(13) 1 calc R U P A 2
C26B_3 C 0.5885(15) 0.7559(13) 0.8871(12) 0.072(8) Uani 0.344(13) 1 d D U P A 2
H26D_3 H 0.659153 0.716994 0.886473 0.108 Uiso 0.344(13) 1 calc R U P A 2
H26E_3 H 0.561728 0.780140 0.926821 0.108 Uiso 0.344(13) 1 calc R U P A 2
H26F_3 H 0.601315 0.803913 0.859047 0.108 Uiso 0.344(13) 1 calc R U P A 2
C21_3 C 0.4630(4) 0.6124(4) 0.8813(3) 0.0521(16) Uani 1 1 d D U . . .
C23A_3 C 0.4980(8) 0.5635(7) 0.8151(5) 0.071(3) Uani 0.684(10) 1 d D U P B 1
H23A_3 H 0.469726 0.602464 0.785388 0.107 Uiso 0.684(10) 1 calc R U P B 1
H23B_3 H 0.464616 0.508593 0.816417 0.107 Uiso 0.684(10) 1 calc R U P B 1
H23C_3 H 0.580253 0.550828 0.804796 0.107 Uiso 0.684(10) 1 calc R U P B 1
C24A_3 C 0.5040(7) 0.5471(7) 0.9226(6) 0.065(3) Uani 0.684(10) 1 d D U P B 1
H24A_3 H 0.468840 0.493553 0.920656 0.077 Uiso 0.684(10) 1 calc R U P B 1
H24B_3 H 0.484450 0.570818 0.962749 0.077 Uiso 0.684(10) 1 calc R U P B 1
H24C_3 H 0.586056 0.533372 0.911920 0.077 Uiso 0.684(10) 1 calc R U P B 1
C23B_3 C 0.5240(17) 0.5186(12) 0.8751(13) 0.067(5) Uani 0.316(10) 1 d D U P B 2
H23D_3 H 0.524803 0.496564 0.835435 0.101 Uiso 0.316(10) 1 calc R U P B 2
H23E_3 H 0.484659 0.480890 0.904369 0.101 Uiso 0.316(10) 1 calc R U P B 2
H23F_3 H 0.601630 0.518355 0.881487 0.101 Uiso 0.316(10) 1 calc R U P B 2
C24B_3 C 0.4642(16) 0.6277(16) 0.9532(8) 0.069(5) Uani 0.316(10) 1 d D U P B 2
H24D_3 H 0.541824 0.616175 0.960390 0.103 Uiso 0.316(10) 1 calc R U P B 2
H24E_3 H 0.418117 0.587372 0.976835 0.103 Uiso 0.316(10) 1 calc R U P B 2
H24F_3 H 0.433419 0.688302 0.964244 0.103 Uiso 0.316(10) 1 calc R U P B 2
C1_3 C -0.1231(4) 0.6445(3) 0.9298(2) 0.0207(9) Uani 1 1 d . . . . .

loop_
_atom_site_aniso_label
_atom_site_aniso_U_11
_atom_site_aniso_U_22
_atom_site_aniso_U_33
_atom_site_aniso_U_23
_atom_site_aniso_U_13
_atom_site_aniso_U_12
P1_1 0.0129(5) 0.0188(5) 0.0193(6) 0.0008(4) -0.0045(4) -0.0019(4)
Au1_1 0.01952(9) 0.02035(9) 0.02033(10) -0.00051(7) -0.00752(7) -0.00201(6)
B1_1 0.016(2) 0.028(3) 0.020(3) 0.002(2) -0.0032(19) 0.001(2)
O1_1 0.0195(16) 0.0274(18) 0.052(2) 0.0111(16) -0.0153(16) -0.0022(14)
C2_1 0.021(2) 0.026(2) 0.035(3) -0.003(2) -0.004(2) -0.0030(19)
O2_1 0.0165(16) 0.058(3) 0.067(3) 0.041(2) -0.0121(17) -0.0086(17)
C3_1 0.028(3) 0.023(3) 0.064(4) 0.002(2) -0.004(3) -0.007(2)
C4_1 0.019(2) 0.029(3) 0.070(4) 0.018(3) -0.005(3) -0.008(2)
C5_1 0.020(2) 0.045(3) 0.043(3) 0.016(3) 0.003(2) -0.009(2)
C6_1 0.023(2) 0.031(3) 0.033(3) 0.003(2) -0.006(2) -0.007(2)
C7_1 0.0145(19) 0.021(2) 0.020(2) -0.0010(17) 0.0012(17) -0.0015(17)
C8_1 0.022(2) 0.022(2) 0.027(3) 0.0016(19) -0.0080(19) -0.0034(18)
C9_1 0.033(3) 0.030(3) 0.026(3) -0.004(2) -0.006(2) -0.005(2)
C10_1 0.033(3) 0.023(2) 0.032(3) -0.005(2) 0.002(2) -0.001(2)
C11_1 0.029(3) 0.026(3) 0.036(3) 0.004(2) -0.001(2) 0.006(2)
C12_1 0.021(2) 0.026(2) 0.026(3) 0.0034(19) -0.0055(19) 0.0016(18)
C13_1 0.017(2) 0.018(2) 0.021(2) 0.0024(17) -0.0063(17) -0.0007(16)
C14_1 0.016(2) 0.018(2) 0.016(2) -0.0007(16) -0.0017(16) -0.0014(16)
C15_1 0.0157(19) 0.018(2) 0.020(2) 0.0031(17) -0.0050(17) -0.0050(16)
C16_1 0.026(2) 0.026(2) 0.018(2) 0.0029(18) -0.0040(18) -0.0075(19)
C17_1 0.029(2) 0.028(2) 0.018(2) 0.0028(19) -0.0048(19) -0.003(2)
C18_1 0.032(3) 0.036(3) 0.018(2) 0.008(2) -0.005(2) -0.007(2)
C19_1 0.040(3) 0.029(3) 0.034(3) 0.013(2) -0.009(2) -0.012(2)
C20_1 0.035(3) 0.018(2) 0.033(3) 0.0012(19) -0.011(2) -0.0040(19)
C21_1 0.013(2) 0.043(3) 0.033(3) 0.006(2) -0.0053(19) 0.003(2)
C22_1 0.030(3) 0.088(5) 0.049(4) 0.001(4) 0.010(3) -0.013(3)
C23_1 0.061(4) 0.046(4) 0.063(4) 0.003(3) -0.023(4) -0.011(3)
C24_1 0.017(2) 0.032(3) 0.041(3) 0.004(2) -0.009(2) 0.0076(19)
C25_1 0.034(3) 0.071(4) 0.050(4) 0.027(3) -0.014(3) -0.007(3)
C26_1 0.063(4) 0.037(4) 0.090(6) -0.010(3) 0.002(4) 0.012(3)
C1_1 0.0119(19) 0.024(2) 0.029(3) 0.0048(19) -0.0046(18) -0.0040(17)
Cl1_1 0.0490(8) 0.0355(7) 0.0264(7) 0.0001(5) -0.0197(6) -0.0015(6)
C1_2 0.0118(19) 0.020(2) 0.024(2) -0.0026(17) 0.0020(17) -0.0034(16)
P1_2 0.0139(5) 0.0176(5) 0.0198(6) 0.0024(4) -0.0043(4) -0.0030(4)
Au1_2 0.01744(8) 0.01836(9) 0.01906(9) 0.00153(6) -0.00516(6) -0.00313(6)
O1_2 0.0170(17) 0.0196(17) 0.103(3) 0.0037(19) -0.0230(19) -0.0001(14)
B1_2 0.014(2) 0.025(3) 0.029(3) 0.002(2) -0.004(2) -0.001(2)
Cl1_2 0.0366(6) 0.0360(7) 0.0239(6) 0.0032(5) -0.0123(5) -0.0012(5)
C2_2 0.031(3) 0.030(3) 0.031(3) 0.002(2) -0.011(2) -0.001(2)
O2_2 0.0173(15) 0.0251(17) 0.051(2) 0.0115(15) -0.0103(15) -0.0006(13)
C3_2 0.047(3) 0.035(3) 0.026(3) -0.010(2) -0.005(2) -0.006(2)
C4_2 0.032(3) 0.028(3) 0.037(3) -0.008(2) 0.003(2) -0.002(2)
C5_2 0.032(3) 0.022(2) 0.044(3) -0.003(2) -0.005(2) 0.006(2)
C6_2 0.025(2) 0.025(2) 0.025(3) -0.0009(19) -0.0031(19) 0.0021(19)
C7_2 0.018(2) 0.015(2) 0.023(2) 0.0009(17) -0.0008(17) -0.0033(16)
C8_2 0.017(2) 0.023(2) 0.021(2) 0.0002(18) -0.0011(17) -0.0019(17)
C9_2 0.021(2) 0.026(2) 0.035(3) -0.001(2) -0.005(2) -0.0088(19)
C10_2 0.026(2) 0.023(2) 0.041(3) 0.010(2) 0.001(2) -0.005(2)
C11_2 0.032(3) 0.035(3) 0.030(3) 0.011(2) -0.008(2) -0.008(2)
C12_2 0.026(2) 0.030(3) 0.029(3) 0.004(2) -0.009(2) -0.008(2)
C13_2 0.0142(19) 0.017(2) 0.025(2) -0.0002(17) -0.0038(17) -0.0021(16)
C14_2 0.0133(19) 0.021(2) 0.016(2) -0.0006(17) -0.0028(16) 0.0017(16)
C15_2 0.0156(19) 0.018(2) 0.018(2) -0.0002(17) -0.0063(17) -0.0036(16)
C16_2 0.027(2) 0.027(2) 0.018(2) -0.0013(18) -0.0038(19) -0.0023(19)
C17_2 0.035(3) 0.040(3) 0.023(3) 0.008(2) -0.007(2) -0.011(2)
C18_2 0.044(3) 0.028(3) 0.029(3) 0.009(2) -0.007(2) -0.008(2)
C19_2 0.029(2) 0.019(2) 0.032(3) 0.0006(19) -0.009(2) -0.0015(19)
C20_2 0.025(2) 0.020(2) 0.022(2) 0.0002(18) -0.0046(19) -0.0053(18)
C21_2 0.016(2) 0.024(2) 0.053(3) 0.002(2) -0.007(2) 0.0020(18)
C22_2 0.031(3) 0.078(5) 0.057(4) 0.033(4) -0.001(3) 0.000(3)
C23_2 0.041(3) 0.037(3) 0.100(6) -0.022(4) -0.020(4) 0.013(3)
C24_2 0.013(2) 0.031(3) 0.036(3) 0.005(2) -0.0062(19) 0.0008(18)
C25_2 0.043(3) 0.032(3) 0.073(4) -0.005(3) -0.032(3) 0.002(2)
C26_2 0.033(3) 0.080(5) 0.052(4) 0.018(4) 0.006(3) -0.008(3)
P1_3 0.0130(5) 0.0171(5) 0.0200(6) 0.0012(4) -0.0025(4) -0.0032(4)
O1_3 0.0102(14) 0.0273(17) 0.0343(19) 0.0061(14) -0.0021(13) -0.0022(12)
B1_3 0.017(2) 0.024(3) 0.018(3) 0.002(2) -0.0034(19) -0.0015(19)
Au1_3 0.01845(8) 0.01948(9) 0.02023(10) -0.00009(6) -0.00593(6) -0.00343(6)
Cl1_3 0.0509(8) 0.0352(7) 0.0253(6) -0.0015(5) -0.0181(6) 0.0015(6)
C2_3 0.036(3) 0.031(3) 0.027(3) 0.002(2) 0.001(2) -0.004(2)
O2_3 0.0153(15) 0.0303(19) 0.057(2) 0.0150(17) -0.0125(16) -0.0039(14)
C3_3 0.033(3) 0.049(3) 0.030(3) 0.009(2) 0.004(2) -0.011(2)
C4_3 0.024(2) 0.035(3) 0.045(3) 0.021(2) -0.003(2) -0.010(2)
C5_3 0.042(3) 0.023(3) 0.079(5) 0.000(3) 0.021(3) -0.007(2)
C6_3 0.043(3) 0.027(3) 0.053(4) -0.005(2) 0.024(3) -0.010(2)
C7_3 0.0129(19) 0.024(2) 0.022(2) 0.0005(18) -0.0006(17) -0.0032(17)
C8_3 0.020(2) 0.032(3) 0.028(3) -0.001(2) -0.0064(19) -0.0036(19)
C9_3 0.032(3) 0.033(3) 0.031(3) -0.010(2) -0.003(2) -0.005(2)
C10_3 0.031(3) 0.027(3) 0.040(3) -0.008(2) 0.005(2) -0.003(2)
C11_3 0.030(3) 0.022(2) 0.044(3) 0.005(2) 0.002(2) 0.004(2)
C12_3 0.023(2) 0.027(2) 0.026(3) 0.002(2) -0.0052(19) 0.0002(19)
C13_3 0.0135(19) 0.019(2) 0.019(2) 0.0035(17) -0.0020(16) -0.0003(16)
C14_3 0.016(2) 0.020(2) 0.016(2) -0.0021(17) -0.0023(16) -0.0001(16)
C15_3 0.0145(19) 0.017(2) 0.023(2) 0.0011(17) -0.0073(17) -0.0026(16)
C16_3 0.023(2) 0.020(2) 0.020(2) -0.0009(18) -0.0041(18) -0.0036(18)
C17_3 0.038(3) 0.018(2) 0.033(3) 0.005(2) -0.012(2) -0.003(2)
C18_3 0.046(3) 0.032(3) 0.025(3) 0.012(2) -0.007(2) -0.012(2)
C19_3 0.033(3) 0.037(3) 0.020(2) 0.007(2) -0.007(2) -0.010(2)
C20_3 0.028(2) 0.027(2) 0.020(2) 0.0023(19) -0.0043(19) -0.0069(19)
C22_3 0.017(2) 0.035(3) 0.068(4) 0.005(3) -0.018(2) 0.003(2)
C25A_3 0.022(4) 0.075(8) 0.108(10) 0.037(8) -0.019(5) -0.017(5)
C26A_3 0.047(6) 0.072(7) 0.094(8) -0.037(7) -0.048(6) 0.007(5)
C25B_3 0.041(12) 0.100(19) 0.073(10) 0.045(11) 0.034(10) 0.027(12)
C26B_3 0.022(9) 0.066(14) 0.13(2) 0.037(13) -0.030(12) -0.013(8)
C21_3 0.014(2) 0.044(3) 0.096(4) 0.024(3) -0.006(3) -0.003(2)
C23A_3 0.033(5) 0.068(6) 0.105(7) -0.040(6) -0.001(5) 0.014(4)
C24A_3 0.023(4) 0.057(6) 0.117(8) 0.037(6) -0.029(5) 0.000(4)
C23B_3 0.028(8) 0.056(8) 0.116(11) 0.012(9) -0.017(9) 0.008(7)
C24B_3 0.025(8) 0.075(11) 0.107(9) 0.028(9) -0.017(9) -0.002(8)
C1_3 0.015(2) 0.022(2) 0.026(2) 0.0027(18) -0.0034(17) -0.0050(17)

loop_
_atom_type_symbol
_atom_type_description
_atom_type_scat_dispersion_real
_atom_type_scat_dispersion_imag
_atom_type_scat_source
C C 0.0033 0.0016 'International Tables Vol C Tables 4.2.6.8 and 6.1.1.4'
H H 0.0000 0.0000 'International Tables Vol C Tables 4.2.6.8 and 6.1.1.4'
O O 0.0106 0.0060 'International Tables Vol C Tables 4.2.6.8 and 6.1.1.4'
Cl Cl 0.1484 0.1585 'International Tables Vol C Tables 4.2.6.8 and 6.1.1.4'
Au Au -2.0133 8.8022 'International Tables Vol C Tables 4.2.6.8 and 6.1.1.4'
P P 0.1023 0.0942 'International Tables Vol C Tables 4.2.6.8 and 6.1.1.4'
B B 0.0013 0.0007 'International Tables Vol C Tables 4.2.6.8 and 6.1.1.4'

loop_
_geom_angle_atom_site_label_1
_geom_angle_atom_site_label_2
_geom_angle_atom_site_label_3
_geom_angle
C7_1 P1_1 Au1_1 114.40(15)
C7_1 P1_1 C13_1 106.1(2)
C7_1 P1_1 C1_1 107.3(2)
C13_1 P1_1 Au1_1 114.24(15)
C13_1 P1_1 C1_1 102.61(19)
C1_1 P1_1 Au1_1 111.32(15)
P1_1 Au1_1 Cl1_1 178.59(4)
O1_1 B1_1 C14_1 122.1(4)
O2_1 B1_1 O1_1 113.0(4)
O2_1 B1_1 C14_1 124.8(4)
B1_1 O1_1 C24_1 109.0(4)
C3_1 C2_1 H2_1 119.9
C3_1 C2_1 C1_1 120.2(5)
C1_1 C2_1 H2_1 119.9
B1_1 O2_1 C21_1 109.5(4)
C2_1 C3_1 H3_1 119.9
C4_1 C3_1 C2_1 120.2(5)
C4_1 C3_1 H3_1 119.9
C3_1 C4_1 H4_1 119.9
C3_1 C4_1 C5_1 120.2(5)
C5_1 C4_1 H4_1 119.9
C4_1 C5_1 H5_1 119.9
C4_1 C5_1 C6_1 120.3(5)
C6_1 C5_1 H5_1 119.9
C5_1 C6_1 H6_1 120.1
C1_1 C6_1 C5_1 119.8(5)
C1_1 C6_1 H6_1 120.1
C8_1 C7_1 P1_1 120.6(3)
C8_1 C7_1 C12_1 119.3(4)
C12_1 C7_1 P1_1 120.0(3)
C7_1 C8_1 H8_1 119.7
C9_1 C8_1 C7_1 120.7(4)
C9_1 C8_1 H8_1 119.7
C8_1 C9_1 H9_1 120.3
C8_1 C9_1 C10_1 119.4(5)
C10_1 C9_1 H9_1 120.3
C9_1 C10_1 H10_1 119.8
C11_1 C10_1 C9_1 120.4(5)
C11_1 C10_1 H10_1 119.8
C10_1 C11_1 H11_1 119.8
C10_1 C11_1 C12_1 120.4(4)
C12_1 C11_1 H11_1 119.8
C7_1 C12_1 C11_1 119.8(4)
C7_1 C12_1 H12_1 120.1
C11_1 C12_1 H12_1 120.1
P1_1 C13_1 H13_1 117.2
C14_1 C13_1 P1_1 125.6(3)
C14_1 C13_1 H13_1 117.2
C13_1 C14_1 B1_1 116.7(4)
C13_1 C14_1 C15_1 123.2(4)
C15_1 C14_1 B1_1 120.0(4)
C14_1 C15_1 H15_1 107.3
C14_1 C15_1 C16_1 111.6(3)
C14_1 C15_1 C17_1 111.9(3)
C16_1 C15_1 H15_1 107.3
C17_1 C15_1 H15_1 107.3
C17_1 C15_1 C16_1 111.0(4)
C15_1 C16_1 H16A_1 109.4
C15_1 C16_1 H16B_1 109.4
H16A_1 C16_1 H16B_1 108.0
C20_1 C16_1 C15_1 111.2(4)
C20_1 C16_1 H16A_1 109.4
C20_1 C16_1 H16B_1 109.4
C15_1 C17_1 H17A_1 109.3
C15_1 C17_1 H17B_1 109.3
H17A_1 C17_1 H17B_1 107.9
C18_1 C17_1 C15_1 111.7(4)
C18_1 C17_1 H17A_1 109.3
C18_1 C17_1 H17B_1 109.3
C17_1 C18_1 H18A_1 109.5
C17_1 C18_1 H18B_1 109.5
H18A_1 C18_1 H18B_1 108.1
C19_1 C18_1 C17_1 110.7(4)
C19_1 C18_1 H18A_1 109.5
C19_1 C18_1 H18B_1 109.5
C18_1 C19_1 H19A_1 109.4
C18_1 C19_1 H19B_1 109.4
H19A_1 C19_1 H19B_1 108.0
C20_1 C19_1 C18_1 111.4(4)
C20_1 C19_1 H19A_1 109.4
C20_1 C19_1 H19B_1 109.4
C16_1 C20_1 H20A_1 109.4
C16_1 C20_1 H20B_1 109.4
C19_1 C20_1 C16_1 111.2(4)
C19_1 C20_1 H20A_1 109.4
C19_1 C20_1 H20B_1 109.4
H20A_1 C20_1 H20B_1 108.0
O2_1 C21_1 C22_1 108.3(4)
O2_1 C21_1 C23_1 106.9(5)
O2_1 C21_1 C24_1 102.9(4)
C22_1 C21_1 C24_1 113.8(5)
C23_1 C21_1 C22_1 109.7(5)
C23_1 C21_1 C24_1 114.6(5)
C21_1 C22_1 H22A_1 109.5
C21_1 C22_1 H22B_1 109.5
C21_1 C22_1 H22C_1 109.5
H22A_1 C22_1 H22B_1 109.5
H22A_1 C22_1 H22C_1 109.5
H22B_1 C22_1 H22C_1 109.5
C21_1 C23_1 H23A_1 109.5
C21_1 C23_1 H23B_1 109.5
C21_1 C23_1 H23C_1 109.5
H23A_1 C23_1 H23B_1 109.5
H23A_1 C23_1 H23C_1 109.5
H23B_1 C23_1 H23C_1 109.5
O1_1 C24_1 C21_1 103.0(3)
O1_1 C24_1 C25_1 107.0(4)
O1_1 C24_1 C26_1 105.9(5)
C25_1 C24_1 C21_1 115.4(5)
C25_1 C24_1 C26_1 108.6(5)
C26_1 C24_1 C21_1 115.9(5)
C24_1 C25_1 H25A_1 109.5
C24_1 C25_1 H25B_1 109.5
C24_1 C25_1 H25C_1 109.5
H25A_1 C25_1 H25B_1 109.5
H25A_1 C25_1 H25C_1 109.5
H25B_1 C25_1 H25C_1 109.5
C24_1 C26_1 H26A_1 109.5
C24_1 C26_1 H26B_1 109.5
C24_1 C26_1 H26C_1 109.5
H26A_1 C26_1 H26B_1 109.5
H26A_1 C26_1 H26C_1 109.5
H26B_1 C26_1 H26C_1 109.5
C2_1 C1_1 P1_1 117.0(4)
C6_1 C1_1 P1_1 123.8(4)
C6_1 C1_1 C2_1 119.1(4)
C2_2 C1_2 P1_2 120.9(3)
C2_2 C1_2 C6_2 119.6(4)
C6_2 C1_2 P1_2 119.4(3)
C1_2 P1_2 Au1_2 109.08(15)
C7_2 P1_2 C1_2 108.3(2)
C7_2 P1_2 Au1_2 115.82(15)
C13_2 P1_2 C1_2 106.60(19)
C13_2 P1_2 Au1_2 114.64(15)
C13_2 P1_2 C7_2 101.8(2)
P1_2 Au1_2 Cl1_2 174.25(4)
B1_2 O1_2 C21_2 108.7(4)
O1_2 B1_2 C14_2 121.5(4)
O2_2 B1_2 O1_2 113.6(4)
O2_2 B1_2 C14_2 124.9(4)
C1_2 C2_2 H2_2 119.9
C1_2 C2_2 C3_2 120.2(4)
C3_2 C2_2 H2_2 119.9
B1_2 O2_2 C24_2 109.0(4)
C2_2 C3_2 H3_2 120.1
C4_2 C3_2 C2_2 119.7(5)
C4_2 C3_2 H3_2 120.1
C3_2 C4_2 H4_2 119.9
C5_2 C4_2 C3_2 120.3(5)
C5_2 C4_2 H4_2 119.9
C4_2 C5_2 H5_2 119.8
C4_2 C5_2 C6_2 120.3(5)
C6_2 C5_2 H5_2 119.8
C1_2 C6_2 C5_2 119.8(5)
C1_2 C6_2 H6_2 120.1
C5_2 C6_2 H6_2 120.1
C8_2 C7_2 P1_2 120.2(3)
C8_2 C7_2 C12_2 118.3(4)
C12_2 C7_2 P1_2 121.3(3)
C7_2 C8_2 H8_2 119.5
C7_2 C8_2 C9_2 120.9(4)
C9_2 C8_2 H8_2 119.5
C8_2 C9_2 H9_2 120.0
C10_2 C9_2 C8_2 120.0(4)
C10_2 C9_2 H9_2 120.0
C9_2 C10_2 H10_2 120.2
C9_2 C10_2 C11_2 119.6(4)
C11_2 C10_2 H10_2 120.2
C10_2 C11_2 H11_2 119.6
C12_2 C11_2 C10_2 120.7(5)
C12_2 C11_2 H11_2 119.6
C7_2 C12_2 H12_2 119.8
C11_2 C12_2 C7_2 120.4(4)
C11_2 C12_2 H12_2 119.8
P1_2 C13_2 H13_2 116.7
C14_2 C13_2 P1_2 126.6(3)
C14_2 C13_2 H13_2 116.7
C13_2 C14_2 B1_2 116.6(4)
C13_2 C14_2 C15_2 122.7(4)
C15_2 C14_2 B1_2 120.6(4)
C14_2 C15_2 H15_2 107.9
C14_2 C15_2 C16_2 110.7(3)
C14_2 C15_2 C20_2 111.6(3)
C16_2 C15_2 H15_2 107.9
C20_2 C15_2 H15_2 107.9
C20_2 C15_2 C16_2 110.7(4)
C15_2 C16_2 H16A_2 109.3
C15_2 C16_2 H16B_2 109.3
H16A_2 C16_2 H16B_2 108.0
C17_2 C16_2 C15_2 111.6(4)
C17_2 C16_2 H16A_2 109.3
C17_2 C16_2 H16B_2 109.3
C16_2 C17_2 H17A_2 109.4
C16_2 C17_2 H17B_2 109.4
H17A_2 C17_2 H17B_2 108.0
C18_2 C17_2 C16_2 111.0(4)
C18_2 C17_2 H17A_2 109.4
C18_2 C17_2 H17B_2 109.4
C17_2 C18_2 H18A_2 109.4
C17_2 C18_2 H18B_2 109.4
C17_2 C18_2 C19_2 111.0(4)
H18A_2 C18_2 H18B_2 108.0
C19_2 C18_2 H18A_2 109.4
C19_2 C18_2 H18B_2 109.4
C18_2 C19_2 H19A_2 109.4
C18_2 C19_2 H19B_2 109.4
H19A_2 C19_2 H19B_2 108.0
C20_2 C19_2 C18_2 111.2(4)
C20_2 C19_2 H19A_2 109.4
C20_2 C19_2 H19B_2 109.4
C15_2 C20_2 H20A_2 109.3
C15_2 C20_2 H20B_2 109.3
C19_2 C20_2 C15_2 111.6(4)
C19_2 C20_2 H20A_2 109.3
C19_2 C20_2 H20B_2 109.3
H20A_2 C20_2 H20B_2 108.0
O1_2 C21_2 C22_2 105.9(4)
O1_2 C21_2 C23_2 107.8(4)
O1_2 C21_2 C24_2 103.1(3)
C22_2 C21_2 C23_2 110.5(5)
C22_2 C21_2 C24_2 114.4(5)
C23_2 C21_2 C24_2 114.3(5)
C21_2 C22_2 H22A_2 109.5
C21_2 C22_2 H22B_2 109.5
C21_2 C22_2 H22C_2 109.5
H22A_2 C22_2 H22B_2 109.5
H22A_2 C22_2 H22C_2 109.5
H22B_2 C22_2 H22C_2 109.5
C21_2 C23_2 H23A_2 109.5
C21_2 C23_2 H23B_2 109.5
C21_2 C23_2 H23C_2 109.5
H23A_2 C23_2 H23B_2 109.5
H23A_2 C23_2 H23C_2 109.5
H23B_2 C23_2 H23C_2 109.5
O2_2 C24_2 C21_2 102.9(3)
O2_2 C24_2 C25_2 107.6(4)
O2_2 C24_2 C26_2 106.8(4)
C25_2 C24_2 C21_2 114.9(4)
C26_2 C24_2 C21_2 114.9(5)
C26_2 C24_2 C25_2 109.1(5)
C24_2 C25_2 H25A_2 109.5
C24_2 C25_2 H25B_2 109.5
C24_2 C25_2 H25C_2 109.5
H25A_2 C25_2 H25B_2 109.5
H25A_2 C25_2 H25C_2 109.5
H25B_2 C25_2 H25C_2 109.5
C24_2 C26_2 H26A_2 109.5
C24_2 C26_2 H26B_2 109.5
C24_2 C26_2 H26C_2 109.5
H26A_2 C26_2 H26B_2 109.5
H26A_2 C26_2 H26C_2 109.5
H26B_2 C26_2 H26C_2 109.5
C7_3 P1_3 Au1_3 112.25(15)
C7_3 P1_3 C13_3 107.0(2)
C7_3 P1_3 C1_3 106.3(2)
C13_3 P1_3 Au1_3 113.45(14)
C13_3 P1_3 C1_3 102.87(19)
C1_3 P1_3 Au1_3 114.21(15)
B1_3 O1_3 C21_3 106.7(4)
O1_3 B1_3 C14_3 122.8(4)
O2_3 B1_3 O1_3 113.6(4)
O2_3 B1_3 C14_3 123.6(4)
P1_3 Au1_3 Cl1_3 178.54(4)
C3_3 C2_3 H2_3 119.9
C1_3 C2_3 H2_3 119.9
C1_3 C2_3 C3_3 120.1(5)
B1_3 O2_3 C22_3 107.5(4)
C2_3 C3_3 H3_3 119.6
C4_3 C3_3 C2_3 120.7(5)
C4_3 C3_3 H3_3 119.6
C3_3 C4_3 H4_3 120.4
C5_3 C4_3 C3_3 119.1(5)
C5_3 C4_3 H4_3 120.4
C4_3 C5_3 H5_3 119.7
C4_3 C5_3 C6_3 120.5(5)
C6_3 C5_3 H5_3 119.7
C5_3 C6_3 H6_3 119.7
C1_3 C6_3 C5_3 120.6(5)
C1_3 C6_3 H6_3 119.7
C8_3 C7_3 P1_3 119.9(3)
C12_3 C7_3 P1_3 120.8(4)
C12_3 C7_3 C8_3 119.3(4)
C7_3 C8_3 H8_3 119.7
C9_3 C8_3 C7_3 120.7(4)
C9_3 C8_3 H8_3 119.7
C8_3 C9_3 H9_3 120.0
C8_3 C9_3 C10_3 119.9(5)
C10_3 C9_3 H9_3 120.0
C9_3 C10_3 H10_3 120.4
C11_3 C10_3 C9_3 119.2(5)
C11_3 C10_3 H10_3 120.4
C10_3 C11_3 H11_3 119.4
C10_3 C11_3 C12_3 121.2(5)
C12_3 C11_3 H11_3 119.4
C7_3 C12_3 H12_3 120.2
C11_3 C12_3 C7_3 119.7(5)
C11_3 C12_3 H12_3 120.2
P1_3 C13_3 H13_3 117.4
C14_3 C13_3 P1_3 125.1(3)
C14_3 C13_3 H13_3 117.4
C13_3 C14_3 B1_3 118.0(4)
C13_3 C14_3 C15_3 123.2(4)
C15_3 C14_3 B1_3 118.8(4)
C14_3 C15_3 H15_3 107.2
C14_3 C15_3 C16_3 111.4(3)
C14_3 C15_3 C20_3 112.0(3)
C16_3 C15_3 H15_3 107.2
C20_3 C15_3 H15_3 107.2
C20_3 C15_3 C16_3 111.5(4)
C15_3 C16_3 H16A_3 109.3
C15_3 C16_3 H16B_3 109.3
H16A_3 C16_3 H16B_3 108.0
C17_3 C16_3 C15_3 111.5(4)
C17_3 C16_3 H16A_3 109.3
C17_3 C16_3 H16B_3 109.3
C16_3 C17_3 H17A_3 109.4
C16_3 C17_3 H17B_3 109.4
C16_3 C17_3 C18_3 111.0(4)
H17A_3 C17_3 H17B_3 108.0
C18_3 C17_3 H17A_3 109.4
C18_3 C17_3 H17B_3 109.4
C17_3 C18_3 H18A_3 109.4
C17_3 C18_3 H18B_3 109.4
H18A_3 C18_3 H18B_3 108.0
C19_3 C18_3 C17_3 111.2(4)
C19_3 C18_3 H18A_3 109.4
C19_3 C18_3 H18B_3 109.4
C18_3 C19_3 H19A_3 109.5
C18_3 C19_3 H19B_3 109.5
C18_3 C19_3 C20_3 110.9(4)
H19A_3 C19_3 H19B_3 108.1
C20_3 C19_3 H19A_3 109.5
C20_3 C19_3 H19B_3 109.5
C15_3 C20_3 C19_3 111.3(4)
C15_3 C20_3 H20A_3 109.4
C15_3 C20_3 H20B_3 109.4
C19_3 C20_3 H20A_3 109.4
C19_3 C20_3 H20B_3 109.4
H20A_3 C20_3 H20B_3 108.0
O2_3 C22_3 C25A_3 113.2(6)
O2_3 C22_3 C26A_3 100.6(5)
O2_3 C22_3 C25B_3 94.9(8)
O2_3 C22_3 C26B_3 114.1(8)
O2_3 C22_3 C21_3 105.1(4)
C25A_3 C22_3 C26A_3 107.2(7)
C25A_3 C22_3 C21_3 123.7(7)
C26B_3 C22_3 C25B_3 100.8(13)
C21_3 C22_3 C26A_3 104.3(7)
C21_3 C22_3 C25B_3 93.3(10)
C21_3 C22_3 C26B_3 136.8(9)
C22_3 C25A_3 H25A_3 109.5
C22_3 C25A_3 H25B_3 109.5
C22_3 C25A_3 H25C_3 109.5
H25A_3 C25A_3 H25B_3 109.5
H25A_3 C25A_3 H25C_3 109.5
H25B_3 C25A_3 H25C_3 109.5
C22_3 C26A_3 H26A_3 109.5
C22_3 C26A_3 H26B_3 109.5
C22_3 C26A_3 H26C_3 109.5
H26A_3 C26A_3 H26B_3 109.5
H26A_3 C26A_3 H26C_3 109.5
H26B_3 C26A_3 H26C_3 109.5
C22_3 C25B_3 H25D_3 109.5
C22_3 C25B_3 H25E_3 109.5
C22_3 C25B_3 H25F_3 109.5
H25D_3 C25B_3 H25E_3 109.5
H25D_3 C25B_3 H25F_3 109.5
H25E_3 C25B_3 H25F_3 109.5
C22_3 C26B_3 H26D_3 109.5
C22_3 C26B_3 H26E_3 109.5
C22_3 C26B_3 H26F_3 109.5
H26D_3 C26B_3 H26E_3 109.5
H26D_3 C26B_3 H26F_3 109.5
H26E_3 C26B_3 H26F_3 109.5
O1_3 C21_3 C22_3 105.7(4)
O1_3 C21_3 C23A_3 100.3(5)
O1_3 C21_3 C23B_3 117.8(10)
O1_3 C21_3 C24B_3 94.9(8)
C22_3 C21_3 C23A_3 103.6(6)
C22_3 C21_3 C23B_3 135.0(10)
C22_3 C21_3 C24B_3 88.3(10)
C24A_3 C21_3 O1_3 112.4(6)
C24A_3 C21_3 C22_3 126.5(7)
C24A_3 C21_3 C23A_3 104.9(7)
C23B_3 C21_3 C24B_3 98.4(12)
C21_3 C23A_3 H23A_3 109.5
C21_3 C23A_3 H23B_3 109.5
C21_3 C23A_3 H23C_3 109.5
H23A_3 C23A_3 H23B_3 109.5
H23A_3 C23A_3 H23C_3 109.5
H23B_3 C23A_3 H23C_3 109.5
C21_3 C24A_3 H24A_3 109.5
C21_3 C24A_3 H24B_3 109.5
C21_3 C24A_3 H24C_3 109.5
H24A_3 C24A_3 H24B_3 109.5
H24A_3 C24A_3 H24C_3 109.5
H24B_3 C24A_3 H24C_3 109.5
C21_3 C23B_3 H23D_3 109.5
C21_3 C23B_3 H23E_3 109.5
C21_3 C23B_3 H23F_3 109.5
H23D_3 C23B_3 H23E_3 109.5
H23D_3 C23B_3 H23F_3 109.5
H23E_3 C23B_3 H23F_3 109.5
C21_3 C24B_3 H24D_3 109.5
C21_3 C24B_3 H24E_3 109.5
C21_3 C24B_3 H24F_3 109.5
H24D_3 C24B_3 H24E_3 109.5
H24D_3 C24B_3 H24F_3 109.5
H24E_3 C24B_3 H24F_3 109.5
C2_3 C1_3 P1_3 123.5(4)
C2_3 C1_3 C6_3 118.8(4)
C6_3 C1_3 P1_3 117.7(4)

loop_
_geom_bond_atom_site_label_1
_geom_bond_atom_site_label_2
_geom_bond_distance
P1_1 Au1_1 2.2255(11)
P1_1 C7_1 1.807(4)
P1_1 C13_1 1.808(4)
P1_1 C1_1 1.816(4)
Au1_1 Cl1_1 2.2747(12)
B1_1 O1_1 1.348(6)
B1_1 O2_1 1.345(6)
B1_1 C14_1 1.582(6)
O1_1 C24_1 1.458(5)
C2_1 H2_1 0.9300
C2_1 C3_1 1.385(7)
C2_1 C1_1 1.398(6)
O2_1 C21_1 1.445(5)
C3_1 H3_1 0.9300
C3_1 C4_1 1.374(8)
C4_1 H4_1 0.9300
C4_1 C5_1 1.375(8)
C5_1 H5_1 0.9300
C5_1 C6_1 1.395(7)
C6_1 H6_1 0.9300
C6_1 C1_1 1.389(7)
C7_1 C8_1 1.392(6)
C7_1 C12_1 1.394(6)
C8_1 H8_1 0.9300
C8_1 C9_1 1.389(6)
C9_1 H9_1 0.9300
C9_1 C10_1 1.391(7)
C10_1 H10_1 0.9300
C10_1 C11_1 1.373(7)
C11_1 H11_1 0.9300
C11_1 C12_1 1.395(7)
C12_1 H12_1 0.9300
C13_1 H13_1 0.9300
C13_1 C14_1 1.334(6)
C14_1 C15_1 1.507(6)
C15_1 H15_1 0.9800
C15_1 C16_1 1.534(6)
C15_1 C17_1 1.530(6)
C16_1 H16A_1 0.9700
C16_1 H16B_1 0.9700
C16_1 C20_1 1.529(6)
C17_1 H17A_1 0.9700
C17_1 H17B_1 0.9700
C17_1 C18_1 1.528(6)
C18_1 H18A_1 0.9700
C18_1 H18B_1 0.9700
C18_1 C19_1 1.526(7)
C19_1 H19A_1 0.9700
C19_1 H19B_1 0.9700
C19_1 C20_1 1.520(7)
C20_1 H20A_1 0.9700
C20_1 H20B_1 0.9700
C21_1 C22_1 1.513(7)
C21_1 C23_1 1.501(8)
C21_1 C24_1 1.561(7)
C22_1 H22A_1 0.9600
C22_1 H22B_1 0.9600
C22_1 H22C_1 0.9600
C23_1 H23A_1 0.9600
C23_1 H23B_1 0.9600
C23_1 H23C_1 0.9600
C24_1 C25_1 1.503(7)
C24_1 C26_1 1.504(8)
C25_1 H25A_1 0.9600
C25_1 H25B_1 0.9600
C25_1 H25C_1 0.9600
C26_1 H26A_1 0.9600
C26_1 H26B_1 0.9600
C26_1 H26C_1 0.9600
C1_2 P1_2 1.825(4)
C1_2 C2_2 1.382(6)
C1_2 C6_2 1.390(6)
P1_2 Au1_2 2.2390(11)
P1_2 C7_2 1.814(4)
P1_2 C13_2 1.804(4)
Au1_2 Cl1_2 2.2804(11)
O1_2 B1_2 1.347(6)
O1_2 C21_2 1.459(5)
B1_2 O2_2 1.345(6)
B1_2 C14_2 1.572(6)
C2_2 H2_2 0.9300
C2_2 C3_2 1.398(7)
O2_2 C24_2 1.457(5)
C3_2 H3_2 0.9300
C3_2 C4_2 1.383(7)
C4_2 H4_2 0.9300
C4_2 C5_2 1.372(7)
C5_2 H5_2 0.9300
C5_2 C6_2 1.396(7)
C6_2 H6_2 0.9300
C7_2 C8_2 1.382(6)
C7_2 C12_2 1.404(6)
C8_2 H8_2 0.9300
C8_2 C9_2 1.395(6)
C9_2 H9_2 0.9300
C9_2 C10_2 1.376(7)
C10_2 H10_2 0.9300
C10_2 C11_2 1.382(7)
C11_2 H11_2 0.9300
C11_2 C12_2 1.376(6)
C12_2 H12_2 0.9300
C13_2 H13_2 0.9300
C13_2 C14_2 1.344(6)
C14_2 C15_2 1.502(6)
C15_2 H15_2 0.9800
C15_2 C16_2 1.533(6)
C15_2 C20_2 1.531(6)
C16_2 H16A_2 0.9700
C16_2 H16B_2 0.9700
C16_2 C17_2 1.518(6)
C17_2 H17A_2 0.9700
C17_2 H17B_2 0.9700
C17_2 C18_2 1.516(7)
C18_2 H18A_2 0.9700
C18_2 H18B_2 0.9700
C18_2 C19_2 1.532(7)
C19_2 H19A_2 0.9700
C19_2 H19B_2 0.9700
C19_2 C20_2 1.522(6)
C20_2 H20A_2 0.9700
C20_2 H20B_2 0.9700
C21_2 C22_2 1.502(8)
C21_2 C23_2 1.519(7)
C21_2 C24_2 1.561(7)
C22_2 H22A_2 0.9600
C22_2 H22B_2 0.9600
C22_2 H22C_2 0.9600
C23_2 H23A_2 0.9600
C23_2 H23B_2 0.9600
C23_2 H23C_2 0.9600
C24_2 C25_2 1.514(7)
C24_2 C26_2 1.503(7)
C25_2 H25A_2 0.9600
C25_2 H25B_2 0.9600
C25_2 H25C_2 0.9600
C26_2 H26A_2 0.9600
C26_2 H26B_2 0.9600
C26_2 H26C_2 0.9600
P1_3 Au1_3 2.2369(11)
P1_3 C7_3 1.809(5)
P1_3 C13_3 1.810(4)
P1_3 C1_3 1.815(4)
O1_3 B1_3 1.361(6)
O1_3 C21_3 1.448(5)
B1_3 O2_3 1.353(6)
B1_3 C14_3 1.580(6)
Au1_3 Cl1_3 2.2823(12)
C2_3 H2_3 0.9300
C2_3 C3_3 1.391(7)
C2_3 C1_3 1.385(6)
O2_3 C22_3 1.448(5)
C3_3 H3_3 0.9300
C3_3 C4_3 1.382(8)
C4_3 H4_3 0.9300
C4_3 C5_3 1.371(8)
C5_3 H5_3 0.9300
C5_3 C6_3 1.390(7)
C6_3 H6_3 0.9300
C6_3 C1_3 1.385(7)
C7_3 C8_3 1.391(6)
C7_3 C12_3 1.390(6)
C8_3 H8_3 0.9300
C8_3 C9_3 1.385(7)
C9_3 H9_3 0.9300
C9_3 C10_3 1.394(7)
C10_3 H10_3 0.9300
C10_3 C11_3 1.380(8)
C11_3 H11_3 0.9300
C11_3 C12_3 1.389(7)
C12_3 H12_3 0.9300
C13_3 H13_3 0.9300
C13_3 C14_3 1.341(6)
C14_3 C15_3 1.506(6)
C15_3 H15_3 0.9800
C15_3 C16_3 1.535(6)
C15_3 C20_3 1.529(6)
C16_3 H16A_3 0.9700
C16_3 H16B_3 0.9700
C16_3 C17_3 1.526(6)
C17_3 H17A_3 0.9700
C17_3 H17B_3 0.9700
C17_3 C18_3 1.526(7)
C18_3 H18A_3 0.9700
C18_3 H18B_3 0.9700
C18_3 C19_3 1.518(7)
C19_3 H19A_3 0.9700
C19_3 H19B_3 0.9700
C19_3 C20_3 1.530(6)
C20_3 H20A_3 0.9700
C20_3 H20B_3 0.9700
C22_3 C25A_3 1.473(10)
C22_3 C26A_3 1.588(11)
C22_3 C25B_3 1.612(16)
C22_3 C26B_3 1.526(15)
C22_3 C21_3 1.483(8)
C25A_3 H25A_3 0.9600
C25A_3 H25B_3 0.9600
C25A_3 H25C_3 0.9600
C26A_3 H26A_3 0.9600
C26A_3 H26B_3 0.9600
C26A_3 H26C_3 0.9600
C25B_3 H25D_3 0.9600
C25B_3 H25E_3 0.9600
C25B_3 H25F_3 0.9600
C26B_3 H26D_3 0.9600
C26B_3 H26E_3 0.9600
C26B_3 H26F_3 0.9600
C21_3 C23A_3 1.643(12)
C21_3 C24A_3 1.442(10)
C21_3 C23B_3 1.501(16)
C21_3 C24B_3 1.648(17)
C23A_3 H23A_3 0.9600
C23A_3 H23B_3 0.9600
C23A_3 H23C_3 0.9600
C24A_3 H24A_3 0.9600
C24A_3 H24B_3 0.9600
C24A_3 H24C_3 0.9600
C23B_3 H23D_3 0.9600
C23B_3 H23E_3 0.9600
C23B_3 H23F_3 0.9600
C24B_3 H24D_3 0.9600
C24B_3 H24E_3 0.9600
C24B_3 H24F_3 0.9600

loop_
_geom_hbond_atom_site_label_D
_geom_hbond_atom_site_label_H
_geom_hbond_atom_site_label_A
_geom_hbond_distance_DH
_geom_hbond_distance_HA
_geom_hbond_distance_DA
_geom_hbond_angle_DHA
_geom_hbond_site_symmetry_A
_geom_hbond_publ_flag
C8_1 H8_1 Cl1_2 0.93 2.94 3.707(5) 140.5 2_666 yes
C2_2 H2_2 Cl1_3 0.93 2.89 3.638(5) 138.7 1_655 yes
C22_2 H22B_2 Cl1_3 0.96 2.94 3.841(7) 156.2 1_655 yes
C8_3 H8_3 Cl1_1 0.93 2.78 3.579(5) 144.3 2_667 yes
C24B_3 H24F_3 Cl1_1 0.96 2.99 3.639(19) 126.4 2_667 yes

loop_
_geom_torsion_atom_site_label_1
_geom_torsion_atom_site_label_2
_geom_torsion_atom_site_label_3
_geom_torsion_atom_site_label_4
_geom_torsion
P1_1 C7_1 C8_1 C9_1 -177.5(4)
P1_1 C7_1 C12_1 C11_1 176.7(4)
P1_1 C13_1 C14_1 B1_1 -178.5(3)
P1_1 C13_1 C14_1 C15_1 -1.5(6)
Au1_1 P1_1 C7_1 C8_1 164.0(3)
Au1_1 P1_1 C7_1 C12_1 -13.1(4)
Au1_1 P1_1 C13_1 C14_1 -58.2(4)
Au1_1 P1_1 C1_1 C2_1 -44.8(4)
Au1_1 P1_1 C1_1 C6_1 137.7(3)
B1_1 O1_1 C24_1 C21_1 -11.3(5)
B1_1 O1_1 C24_1 C25_1 -133.4(5)
B1_1 O1_1 C24_1 C26_1 110.9(5)
B1_1 O2_1 C21_1 C22_1 -135.6(5)
B1_1 O2_1 C21_1 C23_1 106.3(5)
B1_1 O2_1 C21_1 C24_1 -14.8(6)
B1_1 C14_1 C15_1 C16_1 66.2(5)
B1_1 C14_1 C15_1 C17_1 -59.0(5)
O1_1 B1_1 O2_1 C21_1 8.6(6)
O1_1 B1_1 C14_1 C13_1 -3.0(7)
O1_1 B1_1 C14_1 C15_1 179.9(4)
C2_1 C3_1 C4_1 C5_1 -1.4(8)
O2_1 B1_1 O1_1 C24_1 2.5(6)
O2_1 B1_1 C14_1 C13_1 178.8(5)
O2_1 B1_1 C14_1 C15_1 1.7(7)
O2_1 C21_1 C24_1 O1_1 15.4(5)
O2_1 C21_1 C24_1 C25_1 131.6(5)
O2_1 C21_1 C24_1 C26_1 -99.7(5)
C3_1 C2_1 C1_1 P1_1 -174.4(4)
C3_1 C2_1 C1_1 C6_1 3.2(7)
C3_1 C4_1 C5_1 C6_1 2.3(8)
C4_1 C5_1 C6_1 C1_1 -0.5(7)
C5_1 C6_1 C1_1 P1_1 175.2(4)
C5_1 C6_1 C1_1 C2_1 -2.2(7)
C7_1 P1_1 C13_1 C14_1 68.8(4)
C7_1 P1_1 C1_1 C2_1 -170.6(3)
C7_1 P1_1 C1_1 C6_1 11.9(4)
C7_1 C8_1 C9_1 C10_1 1.0(7)
C8_1 C7_1 C12_1 C11_1 -0.3(7)
C8_1 C9_1 C10_1 C11_1 -0.6(7)
C9_1 C10_1 C11_1 C12_1 -0.2(8)
C10_1 C11_1 C12_1 C7_1 0.7(7)
C12_1 C7_1 C8_1 C9_1 -0.5(7)
C13_1 P1_1 C7_1 C8_1 37.1(4)
C13_1 P1_1 C7_1 C12_1 -139.9(4)
C13_1 P1_1 C1_1 C2_1 77.8(4)
C13_1 P1_1 C1_1 C6_1 -99.7(4)
C13_1 C14_1 C15_1 C16_1 -110.7(5)
C13_1 C14_1 C15_1 C17_1 124.1(5)
C14_1 B1_1 O1_1 C24_1 -175.9(4)
C14_1 B1_1 O2_1 C21_1 -173.1(4)
C14_1 C15_1 C16_1 C20_1 179.8(4)
C14_1 C15_1 C17_1 C18_1 -179.7(4)
C15_1 C16_1 C20_1 C19_1 55.4(5)
C15_1 C17_1 C18_1 C19_1 -55.5(5)
C16_1 C15_1 C17_1 C18_1 54.9(5)
C17_1 C15_1 C16_1 C20_1 -54.6(5)
C17_1 C18_1 C19_1 C20_1 56.1(5)
C18_1 C19_1 C20_1 C16_1 -56.3(5)
C22_1 C21_1 C24_1 O1_1 132.3(5)
C22_1 C21_1 C24_1 C25_1 -111.5(5)
C22_1 C21_1 C24_1 C26_1 17.2(7)
C23_1 C21_1 C24_1 O1_1 -100.3(5)
C23_1 C21_1 C24_1 C25_1 15.8(6)
C23_1 C21_1 C24_1 C26_1 144.5(5)
C1_1 P1_1 C7_1 C8_1 -72.0(4)
C1_1 P1_1 C7_1 C12_1 110.9(4)
C1_1 P1_1 C13_1 C14_1 -178.8(4)
C1_1 C2_1 C3_1 C4_1 -1.4(7)
C1_2 P1_2 C7_2 C8_2 112.4(4)
C1_2 P1_2 C7_2 C12_2 -72.1(4)
C1_2 P1_2 C13_2 C14_2 -67.3(4)
C1_2 C2_2 C3_2 C4_2 -0.8(8)
P1_2 C1_2 C2_2 C3_2 176.9(4)
P1_2 C1_2 C6_2 C5_2 -176.4(4)
P1_2 C7_2 C8_2 C9_2 176.2(3)
P1_2 C7_2 C12_2 C11_2 -175.6(4)
P1_2 C13_2 C14_2 B1_2 179.4(3)
P1_2 C13_2 C14_2 C15_2 0.0(7)
Au1_2 P1_2 C7_2 C8_2 -10.5(4)
Au1_2 P1_2 C7_2 C12_2 165.0(3)
Au1_2 P1_2 C13_2 C14_2 53.5(4)
O1_2 B1_2 O2_2 C24_2 6.6(6)
O1_2 B1_2 C14_2 C13_2 27.0(7)
O1_2 B1_2 C14_2 C15_2 -153.6(5)
O1_2 C21_2 C24_2 O2_2 16.3(5)
O1_2 C21_2 C24_2 C25_2 132.9(5)
O1_2 C21_2 C24_2 C26_2 -99.3(5)
B1_2 O1_2 C21_2 C22_2 107.2(5)
B1_2 O1_2 C21_2 C23_2 -134.5(5)
B1_2 O1_2 C21_2 C24_2 -13.3(6)
B1_2 O2_2 C24_2 C21_2 -14.3(5)
B1_2 O2_2 C24_2 C25_2 -136.0(5)
B1_2 O2_2 C24_2 C26_2 107.0(5)
B1_2 C14_2 C15_2 C16_2 56.1(5)
B1_2 C14_2 C15_2 C20_2 -67.6(5)
C2_2 C1_2 P1_2 Au1_2 -173.6(3)
C2_2 C1_2 P1_2 C7_2 59.5(4)
C2_2 C1_2 P1_2 C13_2 -49.4(4)
C2_2 C1_2 C6_2 C5_2 -0.1(7)
C2_2 C3_2 C4_2 C5_2 0.4(8)
O2_2 B1_2 C14_2 C13_2 -154.1(5)
O2_2 B1_2 C14_2 C15_2 25.4(7)
C3_2 C4_2 C5_2 C6_2 0.1(8)
C4_2 C5_2 C6_2 C1_2 -0.3(7)
C6_2 C1_2 P1_2 Au1_2 2.7(4)
C6_2 C1_2 P1_2 C7_2 -124.2(4)
C6_2 C1_2 P1_2 C13_2 127.0(4)
C6_2 C1_2 C2_2 C3_2 0.6(7)
C7_2 P1_2 C13_2 C14_2 179.3(4)
C7_2 C8_2 C9_2 C10_2 -0.5(7)
C8_2 C7_2 C12_2 C11_2 0.0(7)
C8_2 C9_2 C10_2 C11_2 -0.1(7)
C9_2 C10_2 C11_2 C12_2 0.7(8)
C10_2 C11_2 C12_2 C7_2 -0.6(8)
C12_2 C7_2 C8_2 C9_2 0.6(6)
C13_2 P1_2 C7_2 C8_2 -135.5(4)
C13_2 P1_2 C7_2 C12_2 40.0(4)
C13_2 C14_2 C15_2 C16_2 -124.5(5)
C13_2 C14_2 C15_2 C20_2 111.8(5)
C14_2 B1_2 O2_2 C24_2 -172.3(4)
C14_2 C15_2 C16_2 C17_2 -179.2(4)
C14_2 C15_2 C20_2 C19_2 178.0(4)
C15_2 C16_2 C17_2 C18_2 56.5(5)
C16_2 C15_2 C20_2 C19_2 54.3(5)
C16_2 C17_2 C18_2 C19_2 -56.6(6)
C17_2 C18_2 C19_2 C20_2 56.0(5)
C18_2 C19_2 C20_2 C15_2 -55.0(5)
C20_2 C15_2 C16_2 C17_2 -55.0(5)
C21_2 O1_2 B1_2 O2_2 5.0(6)
C21_2 O1_2 B1_2 C14_2 -176.0(4)
C22_2 C21_2 C24_2 O2_2 -98.2(5)
C22_2 C21_2 C24_2 C25_2 18.4(6)
C22_2 C21_2 C24_2 C26_2 146.2(5)
C23_2 C21_2 C24_2 O2_2 133.0(5)
C23_2 C21_2 C24_2 C25_2 -110.4(5)
C23_2 C21_2 C24_2 C26_2 17.4(6)
P1_3 C7_3 C8_3 C9_3 179.3(4)
P1_3 C7_3 C12_3 C11_3 -178.5(4)
P1_3 C13_3 C14_3 B1_3 -180.0(3)
P1_3 C13_3 C14_3 C15_3 1.3(6)
O1_3 B1_3 O2_3 C22_3 -1.4(6)
O1_3 B1_3 C14_3 C13_3 18.8(7)
O1_3 B1_3 C14_3 C15_3 -162.4(4)
B1_3 O1_3 C21_3 C22_3 11.7(6)
B1_3 O1_3 C21_3 C23A_3 -95.7(6)
B1_3 O1_3 C21_3 C24A_3 153.4(7)
B1_3 O1_3 C21_3 C23B_3 -156.5(13)
B1_3 O1_3 C21_3 C24B_3 101.4(9)
B1_3 O2_3 C22_3 C25A_3 146.4(8)
B1_3 O2_3 C22_3 C26A_3 -99.5(6)
B1_3 O2_3 C22_3 C25B_3 103.4(11)
B1_3 O2_3 C22_3 C26B_3 -152.5(12)
B1_3 O2_3 C22_3 C21_3 8.6(6)
B1_3 C14_3 C15_3 C16_3 -69.5(5)
B1_3 C14_3 C15_3 C20_3 56.1(5)
Au1_3 P1_3 C7_3 C8_3 -168.9(3)
Au1_3 P1_3 C7_3 C12_3 9.7(4)
Au1_3 P1_3 C13_3 C14_3 57.7(4)
Au1_3 P1_3 C1_3 C2_3 -123.8(4)
Au1_3 P1_3 C1_3 C6_3 57.2(4)
C2_3 C3_3 C4_3 C5_3 -2.2(8)
O2_3 B1_3 C14_3 C13_3 -163.9(4)
O2_3 B1_3 C14_3 C15_3 14.9(7)
O2_3 C22_3 C21_3 O1_3 -12.3(7)
O2_3 C22_3 C21_3 C23A_3 92.6(6)
O2_3 C22_3 C21_3 C24A_3 -146.8(8)
O2_3 C22_3 C21_3 C23B_3 152.8(16)
O2_3 C22_3 C21_3 C24B_3 -107.0(8)
C3_3 C2_3 C1_3 P1_3 -177.3(4)
C3_3 C2_3 C1_3 C6_3 1.6(8)
C3_3 C4_3 C5_3 C6_3 1.9(9)
C4_3 C5_3 C6_3 C1_3 0.1(10)
C5_3 C6_3 C1_3 P1_3 177.1(5)
C5_3 C6_3 C1_3 C2_3 -1.9(9)
C7_3 P1_3 C13_3 C14_3 -66.6(4)
C7_3 P1_3 C1_3 C2_3 0.5(4)
C7_3 P1_3 C1_3 C6_3 -178.4(4)
C7_3 C8_3 C9_3 C10_3 -1.5(7)
C8_3 C7_3 C12_3 C11_3 0.1(7)
C8_3 C9_3 C10_3 C11_3 1.5(7)
C9_3 C10_3 C11_3 C12_3 -0.7(8)
C10_3 C11_3 C12_3 C7_3 -0.1(7)
C12_3 C7_3 C8_3 C9_3 0.7(7)
C13_3 P1_3 C7_3 C8_3 -43.8(4)
C13_3 P1_3 C7_3 C12_3 134.7(4)
C13_3 P1_3 C1_3 C2_3 112.8(4)
C13_3 P1_3 C1_3 C6_3 -66.2(4)
C13_3 C14_3 C15_3 C16_3 109.2(5)
C13_3 C14_3 C15_3 C20_3 -125.2(5)
C14_3 B1_3 O2_3 C22_3 -178.9(4)
C14_3 C15_3 C16_3 C17_3 179.8(4)
C14_3 C15_3 C20_3 C19_3 -179.7(4)
C15_3 C16_3 C17_3 C18_3 -55.0(5)
C16_3 C15_3 C20_3 C19_3 -54.1(5)
C16_3 C17_3 C18_3 C19_3 56.8(6)
C17_3 C18_3 C19_3 C20_3 -57.0(6)
C18_3 C19_3 C20_3 C15_3 55.7(5)
C20_3 C15_3 C16_3 C17_3 53.9(5)
C25A_3 C22_3 C21_3 O1_3 -144.4(7)
C25A_3 C22_3 C21_3 C23A_3 -39.4(9)
C25A_3 C22_3 C21_3 C24A_3 81.2(12)
C26A_3 C22_3 C21_3 O1_3 93.1(6)
C26A_3 C22_3 C21_3 C23A_3 -161.9(6)
C26A_3 C22_3 C21_3 C24A_3 -41.4(10)
C25B_3 C22_3 C21_3 O1_3 -108.3(9)
C25B_3 C22_3 C21_3 C23B_3 56.8(19)
C25B_3 C22_3 C21_3 C24B_3 157.1(11)
C26B_3 C22_3 C21_3 O1_3 142.1(15)
C26B_3 C22_3 C21_3 C23B_3 -53(2)
C26B_3 C22_3 C21_3 C24B_3 47.5(17)
C21_3 O1_3 B1_3 O2_3 -6.8(6)
C21_3 O1_3 B1_3 C14_3 170.8(5)
C1_3 P1_3 C7_3 C8_3 65.6(4)
C1_3 P1_3 C7_3 C12_3 -115.9(4)
C1_3 P1_3 C13_3 C14_3 -178.4(4)
C1_3 C2_3 C3_3 C4_3 0.4(8)
